data_2020981
loop_
_publ_author_name
'Sevin\,cek, Resul'
'Barut Celepci, Duygu'
'K\"okta\,s Koca, Serap'
'Akg\"ul, \"Ozlem'
'Ayg\"un, Muittin'

_publ_section_title
;
 Substituent position effect on the crystal structures of
 <i>N</i>-phenyl-2-phthalimidoethanesulfonamide derivatives
;
_journal_issue 1
_journal_name_full 'Acta Crystallographica Section C'
_journal_page_first 31
_journal_page_last 36
_journal_paper_doi 10.1107/S2053229617017442
_journal_volume 74
_journal_year 2018
_chemical_formula_iupac 'C16 H14 N2 O4 S'
_chemical_formula_moiety 'C16 H14 N2 O4 S'
_chemical_formula_sum 'C16 H14 N2 O4 S'
_chemical_formula_weight 330.35
_chemical_name_systematic
;
<i>N</i>-Phenyl-2-phthalimidoethanesulfonamide
;
_space_group_crystal_system triclinic
_space_group_IT_number 2
_space_group_name_Hall '-P 1'
_space_group_name_H-M_alt 'P -1'
_symmetry_space_group_name_Hall '-P 1'
_symmetry_space_group_name_H-M 'P -1'
_atom_sites_solution_hydrogens difmap
_audit_creation_method
;
Olex2 1.2
(compiled 2016.02.19 svn.r3266 for OlexSys, GUI svn.r5155)
;
_cell_angle_alpha 78.365(6)
_cell_angle_beta 74.458(6)
_cell_angle_gamma 81.063(6)
_cell_formula_units_Z 2
_cell_length_a 6.9783(5)
_cell_length_b 9.7631(7)
_cell_length_c 11.8912(9)
_cell_measurement_reflns_used 1691
_cell_measurement_temperature 293(2)
_cell_measurement_theta_max 28.6140
_cell_measurement_theta_min 3.9000
_cell_volume 760.07(10)
_computing_cell_refinement
;
CrysAlis PRO (Rigaku OD, 2015)
;
_computing_data_collection
;
CrysAlis PRO (Rigaku OD, 2015)
;
_computing_data_reduction
;
CrysAlis PRO (Rigaku OD, 2015)
;
_computing_molecular_graphics
;
<i>OLEX2</i> (Dolomanov <i>et al.</i>,  2009)
;
_computing_publication_material
;
<i>OLEX2</i> (Dolomanov <i>et al.</i>,  2009)
;
_computing_structure_refinement
;
SHELXL2016 (Sheldrick, 2015b)
;
_computing_structure_solution
;
SHELXT (Sheldrick, 2015a)
;
_diffrn_ambient_temperature 293(2)
_diffrn_detector_area_resol_mean 16.1333
_diffrn_measured_fraction_theta_full 0.999
_diffrn_measured_fraction_theta_max 0.999
_diffrn_measurement_device 'four-circle diffractometer'
_diffrn_measurement_device_type 'Rigaku OD Xcalibur Eos'
_diffrn_measurement_method '\w scans'
_diffrn_radiation_type MoK\a
_diffrn_radiation_wavelength 0.71073
_diffrn_reflns_av_R_equivalents 0.0171
_diffrn_reflns_limit_h_max 8
_diffrn_reflns_limit_h_min -8
_diffrn_reflns_limit_k_max 11
_diffrn_reflns_limit_k_min -11
_diffrn_reflns_limit_l_max 13
_diffrn_reflns_limit_l_min -14
_diffrn_reflns_number 5228
_diffrn_reflns_theta_full 25.025
_diffrn_reflns_theta_max 25.025
_diffrn_reflns_theta_min 3.024
_exptl_absorpt_coefficient_mu 0.235
_exptl_absorpt_correction_T_max 0.998
_exptl_absorpt_correction_T_min 0.981
_exptl_absorpt_correction_type analytical
_exptl_absorpt_process_details
;
[CrysAlis PRO (Rigaku OD, 2015), based on expressions
derived
by Clark & Reid (1995)]
;
_exptl_crystal_colour colourless
_exptl_crystal_density_diffrn 1.443
_exptl_crystal_description needle
_exptl_crystal_F_000 344
_exptl_crystal_size_max 0.647
_exptl_crystal_size_mid 0.197
_exptl_crystal_size_min 0.041
_refine_diff_density_max 0.215
_refine_diff_density_min -0.358
_refine_ls_extinction_method none
_refine_ls_goodness_of_fit_ref 1.019
_refine_ls_hydrogen_treatment refall
_refine_ls_matrix_type full
_refine_ls_number_parameters 264
_refine_ls_number_reflns 2691
_refine_ls_number_restraints 0
_refine_ls_restrained_S_all 1.019
_refine_ls_R_factor_all 0.0581
_refine_ls_R_factor_gt 0.0389
_refine_ls_shift/su_max 0.000
_refine_ls_shift/su_mean 0.000
_refine_ls_structure_factor_coef Fsqd
_refine_ls_weighting_details 'w=1/[\s^2^(Fo^2^)+(0.0515P)^2^+0.1415P] where P=(Fo^2^+2Fc^2^)/3'
_refine_ls_weighting_scheme calc
_refine_ls_wR_factor_gt 0.0926
_refine_ls_wR_factor_ref 0.1036
_reflns_number_gt 2042
_reflns_number_total 2691
_reflns_threshold_expression 'I > 2\s(I)'
_cod_data_source_file fn3251sup1.cif
_cod_data_source_block I
_cod_original_cell_volume 760.06(10)
_cod_database_code 2020981
_shelx_space_group_comment
;
The symmetry employed for this shelxl refinement is uniquely defined
by the following loop, which should always be used as a source of
symmetry information in preference to the above space-group names.
They are only intended as comments.
;

loop_
_space_group_symop_operation_xyz
'x, y, z'
'-x, -y, -z'

loop_
_atom_site_type_symbol
_atom_site_label
_atom_site_fract_x
_atom_site_fract_y
_atom_site_fract_z
_atom_site_U_iso_or_equiv
_atom_site_adp_type
_atom_site_calc_flag
_atom_site_occupancy
S S1 0.17173(9) 0.61707(6) 0.27867(5) 0.0454(2) Uani d 1
O O3 0.5551(2) 0.26502(16) 0.45734(13) 0.0525(4) Uani d 1
O O1 -0.0169(2) 0.62170(17) 0.36395(14) 0.0605(5) Uani d 1
O O4 0.6874(3) 0.43478(16) 0.06206(13) 0.0580(5) Uani d 1
N N2 0.6061(2) 0.38323(17) 0.26525(14) 0.0383(4) Uani d 1
O O2 0.2268(3) 0.74129(16) 0.19703(15) 0.0634(5) Uani d 1
N N1 0.1816(3) 0.50160(19) 0.19698(17) 0.0442(5) Uani d 1
C C6 0.1616(3) 0.3564(2) 0.23602(18) 0.0374(5) Uani d 1
C C15 0.6942(3) 0.1932(2) 0.16803(18) 0.0389(5) Uani d 1
C C10 0.6515(3) 0.1420(2) 0.28889(18) 0.0381(5) Uani d 1
C C9 0.5980(3) 0.2631(2) 0.35246(18) 0.0390(5) Uani d 1
C C16 0.6663(3) 0.3489(2) 0.15228(18) 0.0407(5) Uani d 1
C C5 0.2178(3) 0.2688(3) 0.1518(2) 0.0470(6) Uani d 1
C C1 0.0941(3) 0.2995(2) 0.3539(2) 0.0469(6) Uani d 1
C C11 0.6608(3) 0.0002(2) 0.3317(2) 0.0485(6) Uani d 1
C C8 0.5672(4) 0.5260(2) 0.2905(2) 0.0469(6) Uani d 1
C C7 0.3544(4) 0.5604(3) 0.3617(2) 0.0458(5) Uani d 1
C C14 0.7484(4) 0.1044(3) 0.0862(2) 0.0545(6) Uani d 1
C C2 0.0904(4) 0.1550(3) 0.3863(2) 0.0567(6) Uani d 1
C C4 0.2101(4) 0.1253(3) 0.1872(3) 0.0550(6) Uani d 1
C C12 0.7156(4) -0.0900(3) 0.2492(2) 0.0572(6) Uani d 1
C C13 0.7593(4) -0.0386(3) 0.1295(3) 0.0613(7) Uani d 1
C C3 0.1488(4) 0.0682(3) 0.3038(3) 0.0569(7) Uani d 1
H H1 0.233(3) 0.525(3) 0.131(2) 0.049(7) Uiso d 1
H H5 0.270(3) 0.302(2) 0.071(2) 0.055(7) Uiso d 1
H H14 0.778(4) 0.138(3) 0.002(2) 0.066(8) Uiso d 1
H H1A 0.053(3) 0.354(2) 0.409(2) 0.052(7) Uiso d 1
H H7A 0.312(3) 0.482(2) 0.421(2) 0.048(6) Uiso d 1
H H8A 0.604(3) 0.587(2) 0.214(2) 0.054(7) Uiso d 1
H H7B 0.348(3) 0.643(3) 0.398(2) 0.064(7) Uiso d 1
H H11 0.633(3) -0.032(2) 0.412(2) 0.062(7) Uiso d 1
H H2 0.054(4) 0.125(3) 0.471(3) 0.079(8) Uiso d 1
H H4 0.255(3) 0.073(3) 0.126(2) 0.061(7) Uiso d 1
H H12 0.726(4) -0.190(3) 0.276(2) 0.083(9) Uiso d 1
H H8B 0.661(4) 0.538(3) 0.336(2) 0.066(7) Uiso d 1
H H3 0.142(4) -0.029(3) 0.330(2) 0.077(8) Uiso d 1
H H13 0.791(4) -0.105(3) 0.073(3) 0.085(9) Uiso d 1

loop_
_atom_site_aniso_label
_atom_site_aniso_U_11
_atom_site_aniso_U_22
_atom_site_aniso_U_33
_atom_site_aniso_U_12
_atom_site_aniso_U_13
_atom_site_aniso_U_23
S1 0.0644(4) 0.0341(3) 0.0371(3) 0.0038(2) -0.0152(3) -0.0079(2)
O3 0.0736(11) 0.0541(10) 0.0316(9) -0.0110(8) -0.0163(8) -0.0034(7)
O1 0.0626(10) 0.0633(11) 0.0480(10) 0.0156(8) -0.0079(8) -0.0166(8)
O4 0.0834(12) 0.0464(10) 0.0348(9) -0.0059(8) -0.0076(8) 0.0047(7)
N2 0.0464(10) 0.0352(10) 0.0335(9) -0.0071(7) -0.0108(8) -0.0029(8)
O2 0.1049(14) 0.0324(9) 0.0519(10) -0.0046(8) -0.0239(10) -0.0004(8)
N1 0.0659(13) 0.0389(11) 0.0279(10) -0.0082(9) -0.0109(9) -0.0044(8)
C6 0.0394(11) 0.0381(13) 0.0365(11) -0.0044(9) -0.0121(9) -0.0064(9)
C15 0.0397(11) 0.0407(12) 0.0339(11) -0.0002(9) -0.0087(9) -0.0044(9)
C10 0.0369(11) 0.0382(13) 0.0374(11) -0.0033(9) -0.0105(9) -0.0013(9)
C9 0.0396(11) 0.0433(13) 0.0354(12) -0.0083(9) -0.0136(9) -0.0006(10)
C16 0.0412(12) 0.0439(13) 0.0343(12) -0.0053(9) -0.0078(9) -0.0022(10)
C5 0.0545(14) 0.0516(15) 0.0383(13) -0.0089(11) -0.0128(11) -0.0110(11)
C1 0.0518(13) 0.0467(14) 0.0408(13) -0.0100(10) -0.0057(10) -0.0084(11)
C11 0.0514(13) 0.0435(15) 0.0455(14) -0.0026(10) -0.0126(11) 0.0029(11)
C8 0.0609(15) 0.0391(13) 0.0459(14) -0.0155(11) -0.0177(12) -0.0048(11)
C7 0.0667(15) 0.0397(13) 0.0364(12) -0.0048(11) -0.0177(11) -0.0126(11)
C14 0.0626(15) 0.0552(17) 0.0411(14) 0.0043(12) -0.0094(12) -0.0104(12)
C2 0.0604(15) 0.0521(16) 0.0532(16) -0.0190(12) -0.0096(12) 0.0052(13)
C4 0.0599(15) 0.0480(16) 0.0639(17) -0.0067(11) -0.0167(13) -0.0219(14)
C12 0.0644(16) 0.0378(15) 0.0661(17) 0.0030(11) -0.0167(13) -0.0064(13)
C13 0.0758(18) 0.0465(16) 0.0601(17) 0.0089(13) -0.0161(14) -0.0183(14)
C3 0.0597(15) 0.0405(15) 0.0708(19) -0.0116(12) -0.0158(13) -0.0051(13)

loop_
_atom_type_symbol
_atom_type_description
_atom_type_scat_dispersion_real
_atom_type_scat_dispersion_imag
_atom_type_scat_source
C C 0.0033 0.0016 'International Tables Vol C Tables 4.2.6.8 and 6.1.1.4'
H H 0.0000 0.0000 'International Tables Vol C Tables 4.2.6.8 and 6.1.1.4'
N N 0.0061 0.0033 'International Tables Vol C Tables 4.2.6.8 and 6.1.1.4'
O O 0.0106 0.0060 'International Tables Vol C Tables 4.2.6.8 and 6.1.1.4'
S S 0.1246 0.1234 'International Tables Vol C Tables 4.2.6.8 and 6.1.1.4'

loop_
_exptl_crystal_face_index_h
_exptl_crystal_face_index_k
_exptl_crystal_face_index_l
_exptl_crystal_face_perp_dist
-10 -1 -8 0.2138
9 -1 8 0.3803
0 -13 4 0.1047
9 0 8 0.3931
0 -11 -12 0.0180
0 -1 16 0.0867
0 11 12 0.0197
-6 -12 -4 0.1026
0 12 -4 0.0653

loop_
_geom_angle_atom_site_label_1
_geom_angle_atom_site_label_2
_geom_angle_atom_site_label_3
_geom_angle
_geom_angle_publ_flag
O1 S1 N1 109.59(11) ?
O1 S1 C7 105.69(11) ?
O2 S1 O1 119.21(11) ?
O2 S1 N1 104.80(10) ?
O2 S1 C7 108.76(12) ?
N1 S1 C7 108.48(10) y
C9 N2 C8 123.78(17) ?
C16 N2 C9 111.55(16) ?
C16 N2 C8 124.58(17) ?
S1 N1 H1 113.4(18) ?
C6 N1 S1 126.66(16) y
C6 N1 H1 117.2(18) ?
C5 C6 N1 117.89(19) ?
C1 C6 N1 122.7(2) ?
C1 C6 C5 119.4(2) ?
C10 C15 C16 107.72(18) ?
C14 C15 C10 121.5(2) ?
C14 C15 C16 130.8(2) ?
C15 C10 C9 108.26(18) ?
C11 C10 C15 121.5(2) ?
C11 C10 C9 130.3(2) ?
O3 C9 N2 124.30(19) ?
O3 C9 C10 129.64(19) ?
N2 C9 C10 106.06(17) ?
O4 C16 N2 124.0(2) ?
O4 C16 C15 129.6(2) ?
N2 C16 C15 106.37(17) ?
C6 C5 H5 122.7(14) ?
C4 C5 C6 119.6(2) ?
C4 C5 H5 117.6(14) ?
C6 C1 C2 119.4(2) ?
C6 C1 H1A 120.9(16) ?
C2 C1 H1A 119.7(16) ?
C10 C11 C12 117.2(2) ?
C10 C11 H11 120.5(15) ?
C12 C11 H11 122.2(15) ?
N2 C8 C7 113.04(19) y
N2 C8 H8A 105.8(13) ?
N2 C8 H8B 108.7(14) ?
C7 C8 H8A 114.5(13) ?
C7 C8 H8B 108.6(15) ?
H8A C8 H8B 105.8(19) ?
S1 C7 H7A 108.9(13) ?
S1 C7 H7B 101.1(14) ?
C8 C7 S1 115.95(16) y
C8 C7 H7A 110.6(13) ?
C8 C7 H7B 109.4(14) ?
H7A C7 H7B 110.4(18) ?
C15 C14 C13 117.0(2) ?
C15 C14 H14 122.4(15) ?
C13 C14 H14 120.5(15) ?
C1 C2 H2 113.0(17) ?
C3 C2 C1 121.3(3) ?
C3 C2 H2 125.5(17) ?
C5 C4 H4 114.8(15) ?
C3 C4 C5 121.1(2) ?
C3 C4 H4 124.0(15) ?
C11 C12 H12 119.7(17) ?
C13 C12 C11 121.1(3) ?
C13 C12 H12 119.3(17) ?
C14 C13 H13 118.7(17) ?
C12 C13 C14 121.7(3) ?
C12 C13 H13 119.5(17) ?
C2 C3 C4 119.1(2) ?
C2 C3 H3 118.2(17) ?
C4 C3 H3 122.7(17) ?

loop_
_geom_bond_atom_site_label_1
_geom_bond_atom_site_label_2
_geom_bond_distance
_geom_bond_publ_flag
S1 O1 1.4309(17) ?
S1 O2 1.4252(17) ?
S1 N1 1.6128(19) y
S1 C7 1.772(2) y
O3 C9 1.205(2) ?
O4 C16 1.211(2) ?
N2 C9 1.398(3) ?
N2 C16 1.389(3) ?
N2 C8 1.454(3) ?
N1 C6 1.416(3) ?
N1 H1 0.78(2) ?
C6 C5 1.385(3) ?
C6 C1 1.382(3) ?
C15 C10 1.390(3) ?
C15 C16 1.483(3) ?
C15 C14 1.372(3) ?
C10 C9 1.477(3) ?
C10 C11 1.372(3) ?
C5 C4 1.384(3) ?
C5 H5 0.94(2) ?
C1 C2 1.388(3) ?
C1 H1A 0.88(2) ?
C11 C12 1.389(4) ?
C11 H11 0.93(2) ?
C8 C7 1.523(3) y
C8 H8A 0.98(2) ?
C8 H8B 0.99(3) ?
C7 H7A 0.96(2) ?
C7 H7B 0.98(3) ?
C14 C13 1.385(4) ?
C14 H14 0.97(3) ?
C2 C3 1.364(4) ?
C2 H2 0.96(3) ?
C4 C3 1.364(4) ?
C4 H4 0.93(2) ?
C12 C13 1.378(4) ?
C12 H12 0.96(3) ?
C13 H13 0.98(3) ?
C3 H3 0.95(3) ?

loop_
_geom_hbond_atom_site_label_D
_geom_hbond_atom_site_label_H
_geom_hbond_atom_site_label_A
_geom_hbond_site_symmetry_A
_geom_hbond_distance_DH
_geom_hbond_distance_HA
_geom_hbond_distance_DA
_geom_hbond_angle_DHA
C1 H1A O1 . 0.88(2) 2.56(2) 3.139(3) 124.1(19)
C7 H7A O3 . 0.96(2) 2.54(2) 3.138(3) 120.5(16)
N1 H1 O4 2_665 0.78(2) 2.18(3) 2.934(3) 165(2)
C14 H14 O2 2_665 0.97(3) 2.43(3) 3.372(3) 166(2)
C7 H7B O3 2_666 0.98(3) 2.38(3) 3.237(3) 146.0(18)

loop_
_geom_torsion_atom_site_label_1
_geom_torsion_atom_site_label_2
_geom_torsion_atom_site_label_3
_geom_torsion_atom_site_label_4
_geom_torsion
_geom_torsion_publ_flag
S1 N1 C6 C5 -166.01(17) ?
S1 N1 C6 C1 12.2(3) ?
O1 S1 N1 C6 -58.6(2) ?
O1 S1 C7 C8 171.30(17) ?
N2 C8 C7 S1 -84.7(2) y
O2 S1 N1 C6 172.35(18) ?
O2 S1 C7 C8 -59.6(2) ?
N1 S1 C7 C8 53.8(2) y
N1 C6 C5 C4 176.71(19) ?
N1 C6 C1 C2 -176.0(2) ?
C6 C5 C4 C3 -0.2(4) ?
C6 C1 C2 C3 -1.2(4) ?
C15 C10 C9 O3 -178.3(2) ?
C15 C10 C9 N2 1.5(2) ?
C15 C10 C11 C12 0.3(3) ?
C15 C14 C13 C12 0.7(4) ?
C10 C15 C16 O4 -180.0(2) ?
C10 C15 C16 N2 -0.6(2) ?
C10 C15 C14 C13 -0.1(3) ?
C10 C11 C12 C13 0.2(4) ?
C9 N2 C16 O4 -178.97(19) ?
C9 N2 C16 C15 1.6(2) ?
C9 N2 C8 C7 -62.9(3) ?
C9 C10 C11 C12 179.6(2) ?
C16 N2 C9 O3 177.9(2) ?
C16 N2 C9 C10 -2.0(2) ?
C16 N2 C8 C7 120.9(2) ?
C16 C15 C10 C9 -0.6(2) ?
C16 C15 C10 C11 178.86(18) ?
C16 C15 C14 C13 -179.2(2) ?
C5 C6 C1 C2 2.2(3) ?
C5 C4 C3 C2 1.3(4) ?
C1 C6 C5 C4 -1.6(3) ?
C1 C2 C3 C4 -0.6(4) ?
C11 C10 C9 O3 2.3(4) ?
C11 C10 C9 N2 -177.8(2) ?
C11 C12 C13 C14 -0.7(4) ?
C8 N2 C9 O3 1.2(3) ?
C8 N2 C9 C10 -178.65(18) ?
C8 N2 C16 O4 -2.3(3) ?
C8 N2 C16 C15 178.29(18) ?
C7 S1 N1 C6 56.3(2) y
C14 C15 C10 C9 -179.80(19) ?
C14 C15 C10 C11 -0.4(3) ?
C14 C15 C16 O4 -0.8(4) ?
C14 C15 C16 N2 178.5(2) ?
